data_7249330
loop_
_publ_author_name
'Wang, Weizhou'
'Ji, Baoming'

_publ_section_title
;
 The C--I&#x22EF;O halogen bonding in crown ether chemistry
;
_journal_issue 38
_journal_name_full CrystEngComm
_journal_page_first 5309
_journal_page_last 5313
_journal_paper_doi 10.1039/D4CE00853G
_journal_volume 26
_journal_year 2024
_chemical_formula_sum 'C12 H12 F4 I2 O3'
_chemical_formula_weight 534.02
_space_group_IT_number 61
_space_group_name_Hall '-P 2ac 2ab'
_space_group_name_H-M_alt 'P b c a'
_symmetry_cell_setting orthorhombic
_symmetry_space_group_name_H-M 'P b c a'
_atom_sites_solution_hydrogens geom
_atom_sites_solution_primary direct
_atom_sites_solution_secondary difmap
_audit_creation_method SHELXL-97
_audit_update_record
;
2023-07-17 deposited with the CCDC.	2024-09-11 downloaded from the CCDC.
;
_cell_angle_alpha 90.00
_cell_angle_beta 90.00
_cell_angle_gamma 90.00
_cell_formula_units_Z 8
_cell_length_a 7.8540(6)
_cell_length_b 15.3678(14)
_cell_length_c 27.2763(16)
_cell_measurement_reflns_used 2500
_cell_measurement_temperature 293(2)
_cell_measurement_theta_max 25.50
_cell_measurement_theta_min 3.47
_cell_volume 3292.2(4)
_computing_structure_refinement 'SHELXL-97 (Sheldrick, 1997)'
_computing_structure_solution 'SHELXS-97 (Sheldrick, 1990)'
_diffrn_ambient_temperature 293(2)
_diffrn_measured_fraction_theta_full 0.993
_diffrn_measured_fraction_theta_max 0.993
_diffrn_measurement_device_type 'multiwire proportional'
_diffrn_measurement_method 'phi and omega scans'
_diffrn_radiation_monochromator graphite
_diffrn_radiation_source 'fine-focus sealed tube'
_diffrn_radiation_type MoK\a
_diffrn_radiation_wavelength 0.71073
_diffrn_reflns_av_R_equivalents 0.0343
_diffrn_reflns_av_sigmaI/netI 0.0414
_diffrn_reflns_limit_h_max 9
_diffrn_reflns_limit_h_min -5
_diffrn_reflns_limit_k_max 18
_diffrn_reflns_limit_k_min -18
_diffrn_reflns_limit_l_max 33
_diffrn_reflns_limit_l_min -32
_diffrn_reflns_number 9490
_diffrn_reflns_theta_full 25.50
_diffrn_reflns_theta_max 25.50
_diffrn_reflns_theta_min 3.47
_diffrn_standards_decay_% 0
_diffrn_standards_interval_count 0
_diffrn_standards_interval_time 0
_diffrn_standards_number 0
_exptl_absorpt_coefficient_mu 3.866
_exptl_absorpt_correction_T_max 0.4572
_exptl_absorpt_correction_T_min 0.3001
_exptl_absorpt_correction_type multi-scan
_exptl_absorpt_process_details sadabs
_exptl_crystal_colour colourless
_exptl_crystal_density_diffrn 2.155
_exptl_crystal_density_method 'not measured'
_exptl_crystal_description block
_exptl_crystal_F_000 2000
_exptl_crystal_size_max 0.41
_exptl_crystal_size_mid 0.35
_exptl_crystal_size_min 0.24
_refine_diff_density_max 0.880
_refine_diff_density_min -0.656
_refine_diff_density_rms 0.103
_refine_ls_extinction_coef 0.00138(12)
_refine_ls_extinction_expression Fc^*^=kFc[1+0.001xFc^2^\l^3^/sin(2\q)]^-1/4^
_refine_ls_extinction_method SHELXL
_refine_ls_goodness_of_fit_ref 1.133
_refine_ls_hydrogen_treatment constr
_refine_ls_matrix_type full
_refine_ls_number_parameters 191
_refine_ls_number_reflns 3056
_refine_ls_number_restraints 0
_refine_ls_restrained_S_all 1.133
_refine_ls_R_factor_all 0.0665
_refine_ls_R_factor_gt 0.0490
_refine_ls_shift/su_max 0.001
_refine_ls_shift/su_mean 0.000
_refine_ls_structure_factor_coef Fsqd
_refine_ls_weighting_details 'calc w=1/[\s^2^(Fo^2^)+(0.0394P)^2^+3.7504P] where P=(Fo^2^+2Fc^2^)/3'
_refine_ls_weighting_scheme calc
_refine_ls_wR_factor_gt 0.0987
_refine_ls_wR_factor_ref 0.1059
_reflns_number_gt 2437
_reflns_number_total 3056
_reflns_threshold_expression >2sigma(I)
_cod_data_source_file d4ce00853g2.cif
_cod_data_source_block C6-I13
_cod_depositor_comments
;
The following automatic conversions were performed:

data item '_symmetry_cell_setting' value 'Orthorhombic' was changed
to 'orthorhombic' in accordance with the
/home/data/users/saulius/crontab/automatic-downloads/rss-feeds/RSC/lib/dictionaries/cif_core.dic
dictionary named 'cif_core.dic' version 2.4.2 last updated on
2011-04-26.

Automatic conversion script
Id: cif_fix_values 8170 2020-07-09 18:12:32Z antanas 

 Adding full bibliography for 7249319--7249331.cif.
;
_cod_original_sg_symbol_H-M Pbca
_cod_database_code 7249330

loop_
_symmetry_equiv_pos_as_xyz
'x, y, z'
'-x+1/2, -y, z+1/2'
'-x, y+1/2, -z+1/2'
'x+1/2, -y+1/2, -z'
'-x, -y, -z'
'x-1/2, y, -z-1/2'
'x, -y-1/2, z-1/2'
'-x-1/2, y-1/2, z'

loop_
_atom_site_label
_atom_site_type_symbol
_atom_site_fract_x
_atom_site_fract_y
_atom_site_fract_z
_atom_site_U_iso_or_equiv
_atom_site_adp_type
_atom_site_occupancy
_atom_site_symmetry_multiplicity
_atom_site_calc_flag
_atom_site_refinement_flags
_atom_site_disorder_assembly
_atom_site_disorder_group
F1 F 0.8985(6) 0.7239(3) 0.12053(14) 0.0772(13) Uani 1 1 d . . .
F2 F 0.9425(9) 0.8267(3) 0.2001(2) 0.124(2) Uani 1 1 d . . .
F3 F 0.9168(8) 0.7606(3) 0.28976(16) 0.1045(17) Uani 1 1 d . . .
F4 F 0.8048(6) 0.4857(3) 0.22349(15) 0.0757(14) Uani 1 1 d . . .
I1 I 0.82778(6) 0.52184(4) 0.109008(16) 0.0598(2) Uani 1 1 d . . .
I2 I 0.83965(6) 0.56868(3) 0.329159(16) 0.0546(2) Uani 1 1 d . . .
O1 O 0.8449(5) 0.4792(3) 0.42440(16) 0.0515(12) Uani 1 1 d . . .
O2 O 0.6208(5) 0.3242(3) 0.43937(15) 0.0482(11) Uani 1 1 d . . .
O3 O 0.3136(5) 0.3878(3) 0.47783(15) 0.0451(11) Uani 1 1 d . . .
C1 C 0.9052(12) 0.7421(5) 0.2054(3) 0.072(2) Uani 1 1 d . . .
C2 C 0.8915(10) 0.7067(5) 0.2514(3) 0.061(2) Uani 1 1 d . . .
C3 C 0.8568(7) 0.6206(4) 0.2587(2) 0.0420(15) Uani 1 1 d . . .
C4 C 0.8365(7) 0.5696(4) 0.2174(2) 0.0425(16) Uani 1 1 d . . .
C5 C 0.8505(7) 0.6022(4) 0.1706(2) 0.0413(15) Uani 1 1 d . . .
C6 C 0.8839(8) 0.6892(4) 0.1653(2) 0.0483(17) Uani 1 1 d . . .
C7 C 0.7702(9) 0.4963(4) 0.4711(2) 0.0445(15) Uani 1 1 d . . .
H7A H 0.8397 0.4718 0.4970 0.053 Uiso 1 1 calc R . .
H7B H 0.6573 0.4710 0.4730 0.053 Uiso 1 1 calc R . .
C8 C 0.8805(8) 0.3900(4) 0.4154(3) 0.0493(17) Uani 1 1 d . . .
H8A H 0.9249 0.3643 0.4452 0.059 Uiso 1 1 calc R . .
H8B H 0.9690 0.3863 0.3907 0.059 Uiso 1 1 calc R . .
C9 C 0.7312(9) 0.3375(5) 0.3986(2) 0.0532(17) Uani 1 1 d . . .
H9A H 0.6713 0.3679 0.3727 0.064 Uiso 1 1 calc R . .
H9B H 0.7695 0.2819 0.3859 0.064 Uiso 1 1 calc R . .
C10 C 0.4627(8) 0.2883(4) 0.4273(2) 0.0469(16) Uani 1 1 d . . .
H10A H 0.4751 0.2271 0.4193 0.056 Uiso 1 1 calc R . .
H10B H 0.4143 0.3181 0.3992 0.056 Uiso 1 1 calc R . .
C11 C 0.3495(8) 0.2990(4) 0.4712(2) 0.0502(17) Uani 1 1 d . . .
H11A H 0.2445 0.2669 0.4663 0.060 Uiso 1 1 calc R . .
H11B H 0.4057 0.2760 0.5001 0.060 Uiso 1 1 calc R . .
C12 C 0.2391(9) 0.4067(4) 0.5240(2) 0.0454(15) Uani 1 1 d . . .
H12A H 0.3079 0.3824 0.5502 0.054 Uiso 1 1 calc R . .
H12B H 0.1260 0.3816 0.5260 0.054 Uiso 1 1 calc R . .

loop_
_atom_site_aniso_label
_atom_site_aniso_U_11
_atom_site_aniso_U_22
_atom_site_aniso_U_33
_atom_site_aniso_U_23
_atom_site_aniso_U_13
_atom_site_aniso_U_12
F1 0.110(4) 0.079(3) 0.043(2) 0.019(2) 0.010(2) -0.002(3)
F2 0.220(7) 0.042(2) 0.109(4) 0.002(3) 0.027(4) -0.021(3)
F3 0.182(5) 0.070(3) 0.062(3) -0.024(3) 0.008(3) -0.019(3)
F4 0.124(4) 0.052(2) 0.051(3) 0.002(2) 0.000(2) -0.021(2)
I1 0.0622(3) 0.0798(4) 0.0375(3) -0.0131(2) 0.0000(2) -0.0085(3)
I2 0.0580(3) 0.0722(4) 0.0334(3) 0.0051(2) 0.0033(2) 0.0014(2)
O1 0.068(3) 0.051(3) 0.036(2) 0.000(2) 0.015(2) 0.003(2)
O2 0.045(3) 0.062(3) 0.038(2) 0.001(2) 0.002(2) -0.009(2)
O3 0.062(3) 0.041(2) 0.033(2) -0.001(2) 0.007(2) 0.005(2)
C1 0.113(7) 0.045(4) 0.058(5) 0.001(4) 0.019(5) -0.011(4)
C2 0.083(5) 0.061(5) 0.041(4) -0.009(4) 0.010(4) -0.005(4)
C3 0.036(3) 0.049(4) 0.040(4) 0.005(3) 0.007(3) -0.001(3)
C4 0.037(4) 0.051(4) 0.039(4) 0.000(3) 0.002(3) -0.007(3)
C5 0.036(3) 0.054(4) 0.034(3) -0.006(3) -0.001(3) -0.002(3)
C6 0.053(4) 0.055(4) 0.037(4) 0.008(3) 0.010(3) 0.006(3)
C7 0.055(4) 0.046(3) 0.033(3) 0.001(3) 0.003(3) -0.003(3)
C8 0.043(4) 0.055(4) 0.050(4) -0.005(4) 0.015(3) 0.008(3)
C9 0.066(5) 0.052(4) 0.041(4) -0.007(3) 0.007(4) 0.004(4)
C10 0.059(4) 0.039(3) 0.042(4) -0.006(3) 0.005(3) 0.000(3)
C11 0.053(4) 0.043(4) 0.055(4) -0.002(3) 0.000(3) -0.011(3)
C12 0.057(4) 0.047(4) 0.032(3) 0.003(3) 0.011(3) -0.003(3)

loop_
_atom_type_symbol
_atom_type_description
_atom_type_scat_dispersion_real
_atom_type_scat_dispersion_imag
_atom_type_scat_source
C C 0.0033 0.0016 'International Tables Vol C Tables 4.2.6.8 and 6.1.1.4'
F F 0.0171 0.0103 'International Tables Vol C Tables 4.2.6.8 and 6.1.1.4'
I I -0.4742 1.8119 'International Tables Vol C Tables 4.2.6.8 and 6.1.1.4'
O O 0.0106 0.0060 'International Tables Vol C Tables 4.2.6.8 and 6.1.1.4'
H H 0.0000 0.0000 'International Tables Vol C Tables 4.2.6.8 and 6.1.1.4'

loop_
_geom_angle_atom_site_label_1
_geom_angle_atom_site_label_2
_geom_angle_atom_site_label_3
_geom_angle
_geom_angle_site_symmetry_1
_geom_angle_site_symmetry_3
_geom_angle_publ_flag
C8 O1 C7 114.4(5) . . ?
C10 O2 C9 114.5(5) . . ?
C11 O3 C12 113.3(5) . . ?
F2 C1 C6 121.0(7) . . ?
F2 C1 C2 119.9(7) . . ?
C6 C1 C2 119.0(7) . . ?
F3 C2 C3 120.8(6) . . ?
F3 C2 C1 117.1(7) . . ?
C3 C2 C1 122.1(7) . . ?
C2 C3 C4 117.1(6) . . ?
C2 C3 I2 121.1(5) . . ?
C4 C3 I2 121.8(5) . . ?
F4 C4 C5 119.1(6) . . ?
F4 C4 C3 118.2(6) . . ?
C5 C4 C3 122.7(6) . . ?
C6 C5 C4 117.9(6) . . ?
C6 C5 I1 120.6(5) . . ?
C4 C5 I1 121.5(5) . . ?
F1 C6 C1 118.7(6) . . ?
F1 C6 C5 120.1(6) . . ?
C1 C6 C5 121.2(6) . . ?
O1 C7 C12 106.4(5) . 5_666 ?
O1 C7 H7A 110.5 . . ?
C12 C7 H7A 110.5 5_666 . ?
O1 C7 H7B 110.5 . . ?
C12 C7 H7B 110.5 5_666 . ?
H7A C7 H7B 108.6 . . ?
O1 C8 C9 114.9(5) . . ?
O1 C8 H8A 108.6 . . ?
C9 C8 H8A 108.6 . . ?
O1 C8 H8B 108.6 . . ?
C9 C8 H8B 108.6 . . ?
H8A C8 H8B 107.5 . . ?
O2 C9 C8 108.5(5) . . ?
O2 C9 H9A 110.0 . . ?
C8 C9 H9A 110.0 . . ?
O2 C9 H9B 110.0 . . ?
C8 C9 H9B 110.0 . . ?
H9A C9 H9B 108.4 . . ?
O2 C10 C11 107.2(5) . . ?
O2 C10 H10A 110.3 . . ?
C11 C10 H10A 110.3 . . ?
O2 C10 H10B 110.3 . . ?
C11 C10 H10B 110.3 . . ?
H10A C10 H10B 108.5 . . ?
O3 C11 C10 109.2(5) . . ?
O3 C11 H11A 109.8 . . ?
C10 C11 H11A 109.8 . . ?
O3 C11 H11B 109.8 . . ?
C10 C11 H11B 109.8 . . ?
H11A C11 H11B 108.3 . . ?
O3 C12 C7 107.6(5) . 5_666 ?
O3 C12 H12A 110.2 . . ?
C7 C12 H12A 110.2 5_666 . ?
O3 C12 H12B 110.2 . . ?
C7 C12 H12B 110.2 5_666 . ?
H12A C12 H12B 108.5 . . ?

loop_
_geom_bond_atom_site_label_1
_geom_bond_atom_site_label_2
_geom_bond_distance
_geom_bond_site_symmetry_2
_geom_bond_publ_flag
F1 C6 1.338(7) . ?
F2 C1 1.341(8) . ?
F3 C2 1.348(8) . ?
F4 C4 1.324(7) . ?
I1 C5 2.093(6) . ?
I2 C3 2.086(6) . ?
O1 C8 1.421(7) . ?
O1 C7 1.426(7) . ?
O2 C10 1.398(7) . ?
O2 C9 1.424(7) . ?
O3 C11 1.406(7) . ?
O3 C12 1.420(7) . ?
C1 C6 1.371(10) . ?
C1 C2 1.373(10) . ?
C2 C3 1.366(10) . ?
C3 C4 1.381(9) . ?
C4 C5 1.377(8) . ?
C5 C6 1.370(9) . ?
C7 C12 1.499(8) 5_666 ?
C7 H7A 0.9700 . ?
C7 H7B 0.9700 . ?
C8 C9 1.495(9) . ?
C8 H8A 0.9700 . ?
C8 H8B 0.9700 . ?
C9 H9A 0.9700 . ?
C9 H9B 0.9700 . ?
C10 C11 1.499(8) . ?
C10 H10A 0.9700 . ?
C10 H10B 0.9700 . ?
C11 H11A 0.9700 . ?
C11 H11B 0.9700 . ?
C12 C7 1.499(8) 5_666 ?
C12 H12A 0.9700 . ?
C12 H12B 0.9700 . ?

loop_
_geom_torsion_atom_site_label_1
_geom_torsion_atom_site_label_2
_geom_torsion_atom_site_label_3
_geom_torsion_atom_site_label_4
_geom_torsion
_geom_torsion_site_symmetry_1
_geom_torsion_site_symmetry_2
_geom_torsion_site_symmetry_3
_geom_torsion_site_symmetry_4
_geom_torsion_publ_flag
F2 C1 C2 F3 0.1(12) . . . . ?
C6 C1 C2 F3 178.7(8) . . . . ?
F2 C1 C2 C3 -178.8(8) . . . . ?
C6 C1 C2 C3 -0.2(13) . . . . ?
F3 C2 C3 C4 -178.6(6) . . . . ?
C1 C2 C3 C4 0.3(11) . . . . ?
F3 C2 C3 I2 0.4(10) . . . . ?
C1 C2 C3 I2 179.3(6) . . . . ?
C2 C3 C4 F4 179.2(6) . . . . ?
I2 C3 C4 F4 0.2(8) . . . . ?
C2 C3 C4 C5 0.2(9) . . . . ?
I2 C3 C4 C5 -178.8(5) . . . . ?
F4 C4 C5 C6 -179.8(6) . . . . ?
C3 C4 C5 C6 -0.8(9) . . . . ?
F4 C4 C5 I1 -1.3(8) . . . . ?
C3 C4 C5 I1 177.7(4) . . . . ?
F2 C1 C6 F1 -1.0(12) . . . . ?
C2 C1 C6 F1 -179.6(7) . . . . ?
F2 C1 C6 C5 178.1(7) . . . . ?
C2 C1 C6 C5 -0.4(12) . . . . ?
C4 C5 C6 F1 -180.0(6) . . . . ?
I1 C5 C6 F1 1.5(8) . . . . ?
C4 C5 C6 C1 0.9(10) . . . . ?
I1 C5 C6 C1 -177.6(6) . . . . ?
C8 O1 C7 C12 173.8(5) . . . 5_666 ?
C7 O1 C8 C9 81.4(7) . . . . ?
C10 O2 C9 C8 170.1(5) . . . . ?
O1 C8 C9 O2 -73.1(7) . . . . ?
C9 O2 C10 C11 -166.5(5) . . . . ?
C12 O3 C11 C10 -167.0(5) . . . . ?
O2 C10 C11 O3 68.3(6) . . . . ?
C11 O3 C12 C7 172.4(5) . . . 5_666 ?
